data_7016622
loop_
_publ_author_name
'Stephenson, Andrew'
'Ward, Michael D.'

_publ_section_title
;
 Molecular squares, cubes and chains from self-assembly of
 bis-bidentate bridging ligands with transition metal dications.
;
_journal_issue 40
_journal_name_full 'Dalton transactions (Cambridge, England : 2003)'
_journal_page_first 10360
_journal_page_last 10369
_journal_paper_doi 10.1039/c1dt10263j
_journal_volume 40
_journal_year 2011
_chemical_formula_sum 'C136 H120 B8 Co4 F32 N40 O8 S6'
_chemical_formula_weight 3565.28
_chemical_name_systematic
;
?
;
_space_group_IT_number 15
_symmetry_cell_setting monoclinic
_symmetry_space_group_name_Hall '-C 2yc'
_symmetry_space_group_name_H-M 'C 1 2/c 1'
_atom_sites_solution_hydrogens geom
_atom_sites_solution_primary direct
_atom_sites_solution_secondary difmap
_audit_creation_method SHELXL-97
_cell_angle_alpha 90.00
_cell_angle_beta 90.621(3)
_cell_angle_gamma 90.00
_cell_formula_units_Z 4
_cell_length_a 25.7813(7)
_cell_length_b 18.2941(7)
_cell_length_c 39.8811(13)
_cell_measurement_reflns_used 9923
_cell_measurement_temperature 150(2)
_cell_measurement_theta_max 20.52
_cell_measurement_theta_min 2.23
_cell_volume 18808.6(11)
_computing_cell_refinement 'Bruker SAINT'
_computing_data_collection 'Bruker APEX2'
_computing_data_reduction 'Bruker SAINT'
_computing_molecular_graphics 'Bruker SHELXTL'
_computing_publication_material 'Bruker SHELXTL'
_computing_structure_refinement 'SHELXL-97 (Sheldrick, 2008)'
_computing_structure_solution 'SHELXS-97 (Sheldrick, 2008)'
_diffrn_ambient_temperature 150(2)
_diffrn_measured_fraction_theta_full 1.000
_diffrn_measured_fraction_theta_max 1.000
_diffrn_measurement_device_type 'Bruker APEX-II CCD'
_diffrn_measurement_method '\f and \w scans'
_diffrn_radiation_monochromator graphite
_diffrn_radiation_source 'sealed tube'
_diffrn_radiation_type MoK\a
_diffrn_radiation_wavelength 0.71073
_diffrn_reflns_av_R_equivalents 0.0819
_diffrn_reflns_av_sigmaI/netI 0.0543
_diffrn_reflns_limit_h_max 27
_diffrn_reflns_limit_h_min -27
_diffrn_reflns_limit_k_max 19
_diffrn_reflns_limit_k_min -19
_diffrn_reflns_limit_l_max 42
_diffrn_reflns_limit_l_min -42
_diffrn_reflns_number 115904
_diffrn_reflns_theta_full 22.50
_diffrn_reflns_theta_max 22.50
_diffrn_reflns_theta_min 1.02
_exptl_absorpt_coefficient_mu 0.502
_exptl_absorpt_correction_T_max 0.9753
_exptl_absorpt_correction_T_min 0.8639
_exptl_absorpt_correction_type multi-scan
_exptl_absorpt_process_details sadabs
_exptl_crystal_colour orange
_exptl_crystal_density_diffrn 1.259
_exptl_crystal_density_method 'not measured'
_exptl_crystal_description plate
_exptl_crystal_F_000 7248
_exptl_crystal_size_max 0.30
_exptl_crystal_size_mid 0.30
_exptl_crystal_size_min 0.05
_refine_diff_density_max 2.350
_refine_diff_density_min -1.908
_refine_diff_density_rms 0.138
_refine_ls_extinction_method none
_refine_ls_goodness_of_fit_ref 1.294
_refine_ls_hydrogen_treatment constr
_refine_ls_matrix_type full
_refine_ls_number_parameters 940
_refine_ls_number_reflns 12291
_refine_ls_number_restraints 868
_refine_ls_restrained_S_all 1.273
_refine_ls_R_factor_all 0.1374
_refine_ls_R_factor_gt 0.1091
_refine_ls_shift/su_max 0.000
_refine_ls_shift/su_mean 0.000
_refine_ls_structure_factor_coef Fsqd
_refine_ls_weighting_details 'calc w=1/[\s^2^(Fo^2^)+(0.2000P)^2^+0.0000P] where P=(Fo^2^+2Fc^2^)/3'
_refine_ls_weighting_scheme calc
_refine_ls_wR_factor_gt 0.3171
_refine_ls_wR_factor_ref 0.3369
_reflns_number_gt 8678
_reflns_number_total 12291
_reflns_threshold_expression >2sigma(I)
_cod_data_source_file c1dt10263j.txt
_cod_data_source_block imw1465c2c
_cod_depositor_comments
;
The following automatic conversions were performed:

'_symmetry_cell_setting' value 'Monoclinic' changed to 'monoclinic'
according to /home/saulius/struct/CIF-dictionaries/cif_core.dic
dictionary named 'cif_core.dic' version 2.4.1 from 2010-06-29.

Automatic conversion script
Id: cif_fix_values 1715 2011-07-08 13:25:40Z adriana 
;
_cod_original_sg_symbol_H-M 'C2/c '
_cod_database_code 7016622

loop_
_symmetry_equiv_pos_as_xyz
'x, y, z'
'-x, y, -z+1/2'
'x+1/2, y+1/2, z'
'-x+1/2, y+1/2, -z+1/2'
'-x, -y, -z'
'x, -y, z-1/2'
'-x+1/2, -y+1/2, -z'
'x+1/2, -y+1/2, z-1/2'

loop_
_atom_site_label
_atom_site_type_symbol
_atom_site_fract_x
_atom_site_fract_y
_atom_site_fract_z
_atom_site_U_iso_or_equiv
_atom_site_adp_type
_atom_site_occupancy
_atom_site_symmetry_multiplicity
_atom_site_calc_flag
_atom_site_refinement_flags
_atom_site_disorder_assembly
_atom_site_disorder_group
Co1 Co 0.22344(4) 0.17060(5) 0.22556(3) 0.0376(4) Uani 1 1 d . . .
Co2 Co 0.43614(4) 0.18793(6) 0.41771(3) 0.0419(4) Uani 1 1 d . . .
N11A N 0.2617(2) 0.2648(3) 0.20477(17) 0.0417(8) Uani 1 1 d U . .
C12A C 0.2394(3) 0.3199(4) 0.1886(2) 0.0428(9) Uani 1 1 d U . .
H12A H 0.2026 0.3227 0.1882 0.051 Uiso 1 1 calc R . .
C13A C 0.2668(3) 0.3729(4) 0.1724(2) 0.0434(9) Uani 1 1 d U . .
H13A H 0.2491 0.4114 0.1611 0.052 Uiso 1 1 calc R . .
C14A C 0.3200(3) 0.3702(4) 0.1725(2) 0.0433(9) Uani 1 1 d U . .
H14A H 0.3398 0.4064 0.1612 0.052 Uiso 1 1 calc R . .
C15A C 0.3443(3) 0.3128(4) 0.1895(2) 0.0423(9) Uani 1 1 d U . .
H15A H 0.3811 0.3098 0.1904 0.051 Uiso 1 1 calc R . .
C16A C 0.3150(3) 0.2615(4) 0.2047(2) 0.0410(8) Uani 1 1 d U . .
N21A N 0.3341(2) 0.0931(3) 0.24669(17) 0.0401(7) Uani 1 1 d U . .
N22A N 0.3034(2) 0.1465(3) 0.23314(16) 0.0395(8) Uani 1 1 d U . .
C23A C 0.3374(3) 0.1976(4) 0.2215(2) 0.0397(7) Uani 1 1 d U . .
C24A C 0.3868(3) 0.1758(4) 0.2271(2) 0.0397(8) Uani 1 1 d U . .
H24A H 0.4174 0.2021 0.2217 0.048 Uiso 1 1 calc R . .
C25A C 0.3845(3) 0.1091(4) 0.2422(2) 0.0397(8) Uani 1 1 d U . .
H25A H 0.4133 0.0793 0.2484 0.048 Uiso 1 1 calc R . .
C26A C 0.3108(3) 0.0270(4) 0.2614(2) 0.0416(8) Uani 1 1 d U . .
H26A H 0.3206 -0.0161 0.2479 0.050 Uiso 1 1 calc R . .
H26B H 0.2725 0.0315 0.2606 0.050 Uiso 1 1 calc R . .
N31A N 0.4041(3) 0.2948(4) 0.42138(18) 0.0511(9) Uani 1 1 d U . .
C32A C 0.4296(3) 0.3577(5) 0.4293(2) 0.0520(9) Uani 1 1 d U . .
H32A H 0.4664 0.3560 0.4303 0.062 Uiso 1 1 calc R . .
C33A C 0.4061(3) 0.4230(5) 0.4359(2) 0.0532(10) Uani 1 1 d U . .
H33A H 0.4255 0.4654 0.4419 0.064 Uiso 1 1 calc R . .
C34A C 0.3512(3) 0.4239(5) 0.4334(2) 0.0533(10) Uani 1 1 d U . .
H34A H 0.3332 0.4687 0.4365 0.064 Uiso 1 1 calc R . .
C35A C 0.3243(3) 0.3630(5) 0.4267(2) 0.0526(9) Uani 1 1 d U . .
H35A H 0.2874 0.3638 0.4264 0.063 Uiso 1 1 calc R . .
C36A C 0.3513(3) 0.2974(5) 0.4201(2) 0.0515(8) Uani 1 1 d U . .
N41A N 0.3193(3) 0.1132(4) 0.40276(18) 0.0530(8) Uani 1 1 d U . .
N42A N 0.3542(3) 0.1692(4) 0.40726(18) 0.0522(8) Uani 1 1 d U . .
C43A C 0.3261(3) 0.2292(5) 0.4122(2) 0.0526(8) Uani 1 1 d U . .
C44A C 0.2718(3) 0.2115(5) 0.4094(2) 0.0537(9) Uani 1 1 d U . .
H44A H 0.2432 0.2440 0.4116 0.064 Uiso 1 1 calc R . .
C45A C 0.2701(3) 0.1405(5) 0.4031(2) 0.0539(9) Uani 1 1 d U . .
H45A H 0.2394 0.1128 0.3994 0.065 Uiso 1 1 calc R . .
C46A C 0.3343(3) 0.0398(5) 0.3960(2) 0.0523(9) Uani 1 1 d U . .
H46A H 0.3080 0.0061 0.4053 0.063 Uiso 1 1 calc R . .
H46B H 0.3678 0.0296 0.4075 0.063 Uiso 1 1 calc R . .
C51A C 0.3281(3) 0.0161(4) 0.2966(2) 0.0430(9) Uani 1 1 d U . .
C52A C 0.3636(3) -0.0333(4) 0.3094(2) 0.0451(9) Uani 1 1 d U . .
H52A H 0.3818 -0.0671 0.2958 0.054 Uiso 1 1 calc R . .
C53A C 0.3703(3) -0.0295(4) 0.3437(2) 0.0479(9) Uani 1 1 d U . .
H53A H 0.3930 -0.0604 0.3561 0.057 Uiso 1 1 calc R . .
C54A C 0.3401(3) 0.0248(5) 0.3581(2) 0.0499(9) Uani 1 1 d U . .
S55A S 0.30337(8) 0.06849(11) 0.32871(6) 0.0446(6) Uani 1 1 d . . .
N11B N 0.1837(2) 0.0750(3) 0.24515(18) 0.0444(8) Uani 1 1 d U . .
C12B C 0.1676(3) 0.0172(4) 0.2280(2) 0.0446(9) Uani 1 1 d U . .
H12B H 0.1799 0.0111 0.2058 0.054 Uiso 1 1 calc R . .
C13B C 0.1345(3) -0.0340(4) 0.2403(2) 0.0453(9) Uani 1 1 d U . .
H13B H 0.1238 -0.0743 0.2269 0.054 Uiso 1 1 calc R . .
C14B C 0.1168(3) -0.0262(4) 0.2730(2) 0.0457(9) Uani 1 1 d U . .
H14B H 0.0936 -0.0613 0.2820 0.055 Uiso 1 1 calc R . .
C15B C 0.1327(3) 0.0327(4) 0.2924(2) 0.0455(9) Uani 1 1 d U . .
H15B H 0.1214 0.0392 0.3148 0.055 Uiso 1 1 calc R . .
C16B C 0.1672(3) 0.0830(4) 0.2767(2) 0.0447(8) Uani 1 1 d U . .
N21B N 0.2239(2) 0.2505(3) 0.29990(17) 0.0437(8) Uani 1 1 d U . .
N22B N 0.2130(2) 0.1976(3) 0.27696(17) 0.0434(8) Uani 1 1 d U . .
C23B C 0.1842(3) 0.1477(4) 0.2946(2) 0.0441(8) Uani 1 1 d U . .
C24B C 0.1773(3) 0.1719(4) 0.3282(2) 0.0448(8) Uani 1 1 d U . .
H24B H 0.1590 0.1483 0.3457 0.054 Uiso 1 1 calc R . .
C25B C 0.2033(3) 0.2372(4) 0.3293(2) 0.0446(8) Uani 1 1 d U . .
H25B H 0.2060 0.2681 0.3484 0.053 Uiso 1 1 calc R . .
C26B C 0.2538(3) 0.3155(4) 0.2891(2) 0.0437(8) Uani 1 1 d U . .
H26C H 0.2317 0.3596 0.2912 0.052 Uiso 1 1 calc R . .
H26D H 0.2629 0.3100 0.2652 0.052 Uiso 1 1 calc R . .
N31B N 0.4632(3) 0.0787(4) 0.41240(18) 0.0521(9) Uani 1 1 d U . .
C32B C 0.4672(3) 0.0278(5) 0.4375(2) 0.0536(10) Uani 1 1 d U . .
H32B H 0.4575 0.0409 0.4596 0.064 Uiso 1 1 calc R . .
C33B C 0.4850(3) -0.0415(5) 0.4314(2) 0.0546(10) Uani 1 1 d U . .
H33B H 0.4862 -0.0765 0.4490 0.066 Uiso 1 1 calc R . .
C34B C 0.5011(3) -0.0600(5) 0.3999(2) 0.0546(10) Uani 1 1 d U . .
H34B H 0.5147 -0.1075 0.3961 0.066 Uiso 1 1 calc R . .
C35B C 0.4979(3) -0.0108(5) 0.3737(2) 0.0532(9) Uani 1 1 d U . .
H35B H 0.5083 -0.0240 0.3517 0.064 Uiso 1 1 calc R . .
C36B C 0.4787(3) 0.0603(5) 0.3808(2) 0.0511(8) Uani 1 1 d U . .
N41B N 0.4594(2) 0.2254(4) 0.33851(17) 0.0464(8) Uani 1 1 d U . .
N42B N 0.4585(3) 0.1827(4) 0.36631(17) 0.0466(8) Uani 1 1 d U . .
C43B C 0.4741(3) 0.1158(5) 0.3564(2) 0.0483(8) Uani 1 1 d U . .
C44B C 0.4823(3) 0.1169(5) 0.3214(2) 0.0482(9) Uani 1 1 d U . .
H44B H 0.4916 0.0762 0.3080 0.058 Uiso 1 1 calc R . .
C45B C 0.4749(3) 0.1850(4) 0.3107(2) 0.0474(9) Uani 1 1 d U . .
H45B H 0.4792 0.2026 0.2885 0.057 Uiso 1 1 calc R . .
C46B C 0.4476(3) 0.3028(4) 0.3388(2) 0.0460(8) Uani 1 1 d U . .
H46C H 0.4683 0.3276 0.3214 0.055 Uiso 1 1 calc R . .
H46D H 0.4580 0.3235 0.3608 0.055 Uiso 1 1 calc R . .
C51B C 0.3026(3) 0.3261(4) 0.3095(2) 0.0436(9) Uani 1 1 d U . .
C52B C 0.3124(3) 0.3782(4) 0.3321(2) 0.0439(9) Uani 1 1 d U . .
H52B H 0.2877 0.4141 0.3384 0.053 Uiso 1 1 calc R . .
C53B C 0.3629(3) 0.3749(4) 0.3458(2) 0.0446(9) Uani 1 1 d U . .
H53B H 0.3762 0.4078 0.3622 0.054 Uiso 1 1 calc R . .
C54B C 0.3905(3) 0.3184(4) 0.3325(2) 0.0449(9) Uani 1 1 d U . .
S55B S 0.35523(7) 0.27075(11) 0.30355(5) 0.0425(6) Uani 1 1 d . . .
N11C N 0.1481(3) 0.2083(4) 0.2106(2) 0.0537(9) Uani 1 1 d U . .
C12C C 0.1175(3) 0.2542(4) 0.2285(3) 0.0549(10) Uani 1 1 d U . .
H12C H 0.1292 0.2718 0.2497 0.066 Uiso 1 1 calc R . .
C13C C 0.0688(3) 0.2757(5) 0.2159(3) 0.0567(10) Uani 1 1 d U . .
H13C H 0.0480 0.3083 0.2285 0.068 Uiso 1 1 calc R . .
C14C C 0.0518(3) 0.2509(5) 0.1866(3) 0.0574(10) Uani 1 1 d U . .
H14C H 0.0187 0.2658 0.1784 0.069 Uiso 1 1 calc R . .
C15C C 0.0825(3) 0.2022(5) 0.1672(3) 0.0562(10) Uani 1 1 d U . .
H15C H 0.0710 0.1840 0.1460 0.067 Uiso 1 1 calc R . .
C16C C 0.1300(3) 0.1834(5) 0.1811(2) 0.0539(8) Uani 1 1 d U . .
N21C N 0.2393(2) 0.0840(4) 0.15372(19) 0.0496(8) Uani 1 1 d U . .
N22C N 0.2145(2) 0.1295(4) 0.17501(19) 0.0499(8) Uani 1 1 d U . .
C23C C 0.1656(3) 0.1352(5) 0.1635(2) 0.0515(8) Uani 1 1 d U . .
C24C C 0.1588(3) 0.0961(4) 0.1331(2) 0.0519(9) Uani 1 1 d U . .
H24C H 0.1284 0.0929 0.1195 0.062 Uiso 1 1 calc R . .
C25C C 0.2073(3) 0.0629(4) 0.1277(2) 0.0511(9) Uani 1 1 d U . .
H25C H 0.2162 0.0319 0.1095 0.061 Uiso 1 1 calc R . .
C26C C 0.2948(3) 0.0753(4) 0.1552(2) 0.0490(9) Uani 1 1 d U . .
H26E H 0.3048 0.0290 0.1441 0.059 Uiso 1 1 calc R . .
H26F H 0.3066 0.0731 0.1789 0.059 Uiso 1 1 calc R . .
N31C N 0.4231(3) 0.1757(4) 0.47049(18) 0.0611(10) Uani 1 1 d U . .
C32C C 0.3811(4) 0.1501(6) 0.4855(2) 0.0613(10) Uani 1 1 d U . .
H32C H 0.3527 0.1345 0.4719 0.074 Uiso 1 1 calc R . .
C33C C 0.3767(4) 0.1452(6) 0.5195(2) 0.0619(11) Uani 1 1 d U . .
H33C H 0.3470 0.1230 0.5291 0.074 Uiso 1 1 calc R . .
C34C C 0.4147(3) 0.1720(5) 0.5394(2) 0.0624(10) Uani 1 1 d U . .
H34C H 0.4111 0.1723 0.5631 0.075 Uiso 1 1 calc R . .
C35C C 0.4584(4) 0.1986(6) 0.5250(2) 0.0625(10) Uani 1 1 d U . .
H35C H 0.4861 0.2163 0.5387 0.075 Uiso 1 1 calc R . .
C36C C 0.4626(3) 0.1999(6) 0.4913(2) 0.0624(9) Uani 1 1 d U . .
N41C N 0.5545(3) 0.2558(5) 0.42998(19) 0.0660(10) Uani 1 1 d U . .
N42C N 0.5085(3) 0.2252(5) 0.43954(19) 0.0643(10) Uani 1 1 d U . .
C43C C 0.5077(3) 0.2280(6) 0.4727(2) 0.0645(9) Uani 1 1 d U . .
C44C C 0.5526(3) 0.2573(6) 0.4852(2) 0.0673(10) Uani 1 1 d U . .
H44C H 0.5628 0.2609 0.5081 0.081 Uiso 1 1 calc R . .
C45C C 0.5818(4) 0.2820(6) 0.4562(2) 0.0678(10) Uani 1 1 d U . .
H45C H 0.6128 0.3100 0.4559 0.081 Uiso 1 1 calc R . .
C46C C 0.5692(3) 0.2696(6) 0.3956(2) 0.0656(12) Uani 1 1 d U . .
H46E H 0.5759 0.3225 0.3926 0.079 Uiso 1 1 calc R . .
H46F H 0.5401 0.2559 0.3804 0.079 Uiso 1 1 calc R . .
C51C C 0.3205(3) 0.1391(5) 0.1378(2) 0.0484(9) Uani 1 1 d U . .
C52C C 0.2978(3) 0.1938(4) 0.1217(2) 0.0492(10) Uani 1 1 d U . .
H52C H 0.2613 0.1984 0.1191 0.059 Uiso 1 1 calc R . .
C53C C 0.3339(3) 0.2450(5) 0.1086(2) 0.0497(11) Uani 1 1 d U . .
H53C H 0.3236 0.2882 0.0971 0.060 Uiso 1 1 calc R . .
C54C C 0.3831(3) 0.2270(5) 0.1139(2) 0.0496(12) Uani 1 1 d U . .
S55C S 0.38703(8) 0.14517(12) 0.13580(6) 0.0478(6) Uani 1 1 d . . .
B11 B 0.5000 0.3528(12) 0.2500 0.1220(19) Uiso 1 2 d SDU . .
F12 F 0.4623(3) 0.3146(4) 0.2334(2) 0.1251(19) Uiso 1 1 d DU . .
F13 F 0.5237(3) 0.3974(4) 0.2279(2) 0.1195(19) Uiso 1 1 d DU . .
B21 B 0.3186(4) 0.9031(6) 0.1047(3) 0.0771(10) Uiso 1 1 d DU . .
F22 F 0.3162(2) 0.8341(3) 0.09169(15) 0.0808(11) Uiso 1 1 d DU . .
F23 F 0.3038(2) 0.9003(3) 0.13799(13) 0.0754(11) Uiso 1 1 d DU . .
F24 F 0.3686(2) 0.9297(3) 0.10258(14) 0.0728(11) Uiso 1 1 d DU . .
F25 F 0.2855(2) 0.9494(3) 0.08802(14) 0.0812(11) Uiso 1 1 d DU . .
B31 B 0.5000 0.9510(3) 0.2500 0.0808(16) Uiso 1 2 d SDU . .
F32 F 0.5000 1.0264(3) 0.2500 0.0780(16) Uiso 1 2 d SDU . .
F33 F 0.44693(9) 0.9395(3) 0.2486(2) 0.0810(16) Uiso 0.50 1 d PDU . .
F35 F 0.5110(4) 0.9393(3) 0.21654(8) 0.0813(16) Uiso 0.50 1 d PDU . .
F34 F 0.4676(3) 0.9382(3) 0.22310(15) 0.0830(16) Uiso 0.50 1 d PDU . .
B41X B 0.3374(8) 0.4944(11) 0.1018(5) 0.1222(18) Uiso 0.454(7) 1 d PDU A 1
F45X F 0.3383(6) 0.5427(9) 0.0762(4) 0.1221(18) Uiso 0.454(7) 1 d PDU A 1
F43X F 0.2884(5) 0.4817(9) 0.1114(4) 0.1222(18) Uiso 0.454(7) 1 d PDU A 1
F42X F 0.3599(7) 0.4299(9) 0.0927(5) 0.1220(18) Uiso 0.454(7) 1 d PDU A 1
F44X F 0.3653(6) 0.5234(8) 0.1283(4) 0.1227(19) Uiso 0.454(7) 1 d PDU A 1
B41Y B 0.3120(7) 0.4663(10) 0.0909(5) 0.1221(18) Uiso 0.546(7) 1 d PDU A 2
F45Y F 0.3126(6) 0.5145(7) 0.0641(3) 0.1223(18) Uiso 0.546(7) 1 d PDU A 2
F43Y F 0.2674(5) 0.4249(7) 0.0894(3) 0.1226(19) Uiso 0.546(7) 1 d PDU A 2
F42Y F 0.3533(6) 0.4204(8) 0.0882(5) 0.1219(18) Uiso 0.546(7) 1 d PDU A 2
F44Y F 0.3136(6) 0.5056(7) 0.1196(3) 0.1222(18) Uiso 0.546(7) 1 d PDU A 2
C11S C 0.4151(3) 0.8590(5) 0.1732(2) 0.0531(19) Uiso 1 1 d DU . .
H11A H 0.4105 0.8652 0.1490 0.080 Uiso 1 1 calc R . .
H11B H 0.4021 0.8109 0.1799 0.080 Uiso 1 1 calc R . .
H11C H 0.4521 0.8626 0.1790 0.080 Uiso 1 1 calc R . .
N12S N 0.3872(2) 0.9145(4) 0.19031(16) 0.0565(17) Uiso 1 1 d DU . .
O13S O 0.3929(2) 0.9776(4) 0.18305(16) 0.0673(18) Uiso 1 1 d D . .
O14S O 0.3576(3) 0.8919(4) 0.21261(19) 0.082(2) Uiso 1 1 d D . .
C21S C 0.0840(7) 0.1724(10) 0.4029(5) 0.061(4) Uiso 0.50 1 d PDU . .
H21A H 0.1180 0.1958 0.4050 0.091 Uiso 0.50 1 calc PR . .
H21B H 0.0884 0.1217 0.3955 0.091 Uiso 0.50 1 calc PR . .
H21C H 0.0666 0.1732 0.4246 0.091 Uiso 0.50 1 calc PR . .
N22S N 0.0533(4) 0.2110(8) 0.3788(4) 0.063(3) Uiso 0.50 1 d PDU . .
O23S O 0.0319(4) 0.2619(5) 0.3865(2) 0.035(2) Uiso 0.50 1 d PD . .
O24S O 0.0542(4) 0.1835(6) 0.3502(3) 0.052(3) Uiso 0.50 1 d PD . .
C31S C 0.3817(7) 0.0652(9) 0.0511(4) 0.057(3) Uiso 0.50 1 d PDU . .
H31A H 0.4116 0.0617 0.0664 0.085 Uiso 0.50 1 calc PR . .
H31B H 0.3558 0.0283 0.0571 0.085 Uiso 0.50 1 calc PR . .
H31C H 0.3663 0.1140 0.0527 0.085 Uiso 0.50 1 calc PR . .
N32S N 0.3987(6) 0.0524(5) 0.0163(4) 0.060(3) Uiso 0.50 1 d PDU . .
O33S O 0.3646(7) 0.0366(9) -0.0054(4) 0.101(5) Uiso 0.50 1 d PD . .
O34S O 0.4400(5) 0.0559(7) 0.0091(3) 0.071(4) Uiso 0.50 1 d PD . .

loop_
_atom_site_aniso_label
_atom_site_aniso_U_11
_atom_site_aniso_U_22
_atom_site_aniso_U_33
_atom_site_aniso_U_23
_atom_site_aniso_U_13
_atom_site_aniso_U_12
Co1 0.0273(6) 0.0268(6) 0.0588(8) -0.0032(5) 0.0024(5) 0.0005(4)
Co2 0.0375(7) 0.0459(7) 0.0421(7) -0.0020(5) 0.0012(5) 0.0078(5)
N11A 0.0328(15) 0.0352(17) 0.057(2) -0.0002(15) -0.0024(16) 0.0022(14)
C12A 0.0344(17) 0.0357(18) 0.058(2) 0.0007(16) -0.0027(16) 0.0023(14)
C13A 0.0356(17) 0.0364(18) 0.058(2) 0.0009(16) -0.0025(17) 0.0015(15)
C14A 0.0354(17) 0.0366(18) 0.058(2) 0.0011(16) -0.0017(17) 0.0007(15)
C15A 0.0338(16) 0.0359(17) 0.057(2) 0.0000(15) -0.0014(16) 0.0010(14)
C16A 0.0323(14) 0.0349(15) 0.0559(18) -0.0012(13) -0.0009(14) 0.0015(12)
N21A 0.0317(14) 0.0338(14) 0.0549(17) -0.0027(13) 0.0004(14) 0.0012(12)
N22A 0.0310(15) 0.0331(15) 0.0544(18) -0.0032(14) 0.0006(14) 0.0013(12)
C23A 0.0312(14) 0.0337(14) 0.0541(17) -0.0026(13) 0.0005(14) 0.0012(12)
C24A 0.0313(15) 0.0339(16) 0.0538(19) -0.0031(15) 0.0010(15) 0.0013(13)
C25A 0.0312(15) 0.0338(16) 0.0542(18) -0.0031(15) 0.0010(15) 0.0018(13)
C26A 0.0333(16) 0.0351(16) 0.0564(17) -0.0025(15) 0.0009(15) 0.0004(14)
N31A 0.0447(17) 0.0561(18) 0.0524(19) -0.0049(17) 0.0028(17) 0.0061(15)
C32A 0.0464(18) 0.0561(19) 0.054(2) -0.0053(19) 0.0023(18) 0.0063(16)
C33A 0.0487(19) 0.0564(19) 0.054(2) -0.0052(19) 0.0013(19) 0.0074(17)
C34A 0.0489(19) 0.0569(19) 0.054(2) -0.0047(19) 0.0015(19) 0.0085(16)
C35A 0.0469(18) 0.0573(18) 0.053(2) -0.0047(18) 0.0017(18) 0.0082(15)
C36A 0.0450(16) 0.0568(16) 0.0529(18) -0.0051(16) 0.0022(16) 0.0064(14)
N41A 0.0448(16) 0.0577(16) 0.0565(17) -0.0044(15) 0.0015(15) 0.0017(13)
N42A 0.0446(16) 0.0571(16) 0.0550(18) -0.0051(16) 0.0016(16) 0.0024(14)
C43A 0.0449(16) 0.0582(16) 0.0548(17) -0.0049(15) 0.0019(15) 0.0042(13)
C44A 0.0450(16) 0.0597(17) 0.0564(19) -0.0049(17) 0.0018(17) 0.0041(15)
C45A 0.0452(16) 0.0596(17) 0.0571(19) -0.0046(17) 0.0016(17) 0.0025(15)
C46A 0.0439(17) 0.0554(17) 0.0576(18) -0.0029(16) 0.0002(16) 0.0003(15)
C51A 0.0343(17) 0.0383(17) 0.0566(17) -0.0018(15) 0.0013(16) 0.0000(15)
C52A 0.0356(18) 0.0420(18) 0.0576(18) -0.0009(16) 0.0002(16) 0.0007(15)
C53A 0.0388(18) 0.0468(18) 0.0580(18) -0.0008(16) -0.0007(17) 0.0003(15)
C54A 0.0412(18) 0.0509(18) 0.0576(18) -0.0025(16) -0.0002(17) 0.0006(15)
S55A 0.0412(12) 0.0356(12) 0.0569(14) -0.0019(10) 0.0027(10) 0.0046(9)
N11B 0.0359(18) 0.0376(17) 0.0598(18) -0.0028(15) 0.0028(16) -0.0026(14)
C12B 0.0360(19) 0.0377(18) 0.060(2) -0.0024(16) 0.0027(17) -0.0031(15)
C13B 0.0364(19) 0.0385(18) 0.061(2) -0.0021(17) 0.0026(17) -0.0037(15)
C14B 0.0366(19) 0.0394(18) 0.061(2) -0.0016(16) 0.0028(17) -0.0036(15)
C15B 0.0364(18) 0.0397(17) 0.0606(19) -0.0016(15) 0.0025(16) -0.0033(14)
C16B 0.0357(16) 0.0385(15) 0.0597(17) -0.0026(13) 0.0027(14) -0.0023(13)
N21B 0.0356(15) 0.0379(15) 0.0576(17) -0.0037(13) 0.0012(14) 0.0006(12)
N22B 0.0348(16) 0.0374(15) 0.0580(17) -0.0039(14) 0.0018(15) 0.0006(13)
C23B 0.0352(16) 0.0385(15) 0.0588(17) -0.0032(13) 0.0021(14) -0.0003(12)
C24B 0.0360(17) 0.0395(16) 0.0589(18) -0.0034(15) 0.0028(16) 0.0009(14)
C25B 0.0364(17) 0.0392(16) 0.0582(18) -0.0036(15) 0.0020(15) 0.0012(14)
C26B 0.0362(17) 0.0380(16) 0.0569(18) -0.0035(15) 0.0005(15) 0.0003(14)
N31B 0.0464(19) 0.0530(18) 0.0568(18) 0.0001(15) 0.0012(17) 0.0103(17)
C32B 0.049(2) 0.0540(19) 0.0584(19) 0.0011(16) 0.0014(18) 0.0109(18)
C33B 0.050(2) 0.0543(19) 0.060(2) 0.0007(17) 0.0014(19) 0.0113(18)
C34B 0.049(2) 0.0541(19) 0.060(2) -0.0004(16) 0.0012(19) 0.0113(18)
C35B 0.0472(19) 0.0536(18) 0.0587(19) -0.0014(16) 0.0013(18) 0.0108(17)
C36B 0.0443(17) 0.0525(16) 0.0564(17) -0.0013(14) 0.0005(16) 0.0093(15)
N41B 0.0382(16) 0.0497(15) 0.0511(16) -0.0033(13) -0.0003(15) 0.0037(14)
N42B 0.0390(17) 0.0499(16) 0.0508(17) -0.0035(14) -0.0006(16) 0.0053(15)
C43B 0.0409(16) 0.0511(15) 0.0529(16) -0.0036(13) 0.0001(15) 0.0069(14)
C44B 0.0401(18) 0.0518(17) 0.0525(17) -0.0049(15) 0.0000(16) 0.0054(16)
C45B 0.0390(18) 0.0516(17) 0.0515(17) -0.0043(14) 0.0003(16) 0.0040(16)
C46B 0.0379(16) 0.0478(16) 0.0522(18) -0.0026(15) -0.0003(16) 0.0014(15)
C51B 0.0364(17) 0.0387(17) 0.0556(19) -0.0035(15) 0.0009(16) -0.0001(15)
C52B 0.0372(17) 0.0400(18) 0.0546(19) -0.0032(16) 0.0014(16) -0.0007(15)
C53B 0.0378(17) 0.0423(18) 0.0538(19) -0.0026(16) 0.0009(16) -0.0012(15)
C54B 0.0375(17) 0.0446(17) 0.0526(19) -0.0022(16) 0.0004(16) 0.0000(15)
S55B 0.0348(11) 0.0342(11) 0.0584(14) -0.0063(10) -0.0042(10) 0.0029(9)
N11C 0.0372(17) 0.0435(19) 0.080(2) -0.0017(16) -0.0029(16) 0.0004(15)
C12C 0.0380(18) 0.044(2) 0.082(2) -0.0019(17) -0.0024(17) 0.0012(16)
C13C 0.0394(19) 0.046(2) 0.084(2) -0.0016(18) -0.0032(18) 0.0029(17)
C14C 0.0399(18) 0.048(2) 0.084(2) -0.0012(18) -0.0044(18) 0.0029(16)
C15C 0.0389(17) 0.047(2) 0.082(2) -0.0011(17) -0.0048(17) 0.0018(15)
C16C 0.0376(16) 0.0447(17) 0.079(2) -0.0008(15) -0.0042(15) -0.0002(13)
N21C 0.0363(14) 0.0437(17) 0.0686(19) -0.0012(14) -0.0046(14) -0.0031(13)
N22C 0.0361(15) 0.0430(18) 0.071(2) -0.0010(15) -0.0046(15) -0.0024(14)
C23C 0.0368(15) 0.0437(17) 0.0740(19) -0.0007(14) -0.0052(14) -0.0019(13)
C24C 0.0377(16) 0.0452(18) 0.073(2) -0.0007(16) -0.0062(16) -0.0032(15)
C25C 0.0375(16) 0.0449(18) 0.071(2) -0.0013(16) -0.0062(15) -0.0035(15)
C26C 0.0361(15) 0.0442(18) 0.067(2) -0.0008(16) -0.0037(16) -0.0019(15)
N31C 0.0450(18) 0.090(2) 0.0481(19) -0.0044(19) 0.0002(15) 0.0041(18)
C32C 0.0460(19) 0.090(3) 0.0481(19) -0.004(2) 0.0003(17) 0.0037(19)
C33C 0.047(2) 0.090(3) 0.048(2) -0.003(2) 0.0005(17) 0.0039(19)
C34C 0.047(2) 0.091(3) 0.0489(19) -0.003(2) -0.0003(16) 0.0049(19)
C35C 0.0460(19) 0.092(2) 0.0493(18) -0.004(2) -0.0010(16) 0.0049(19)
C36C 0.0450(17) 0.093(2) 0.0493(17) -0.0052(18) -0.0007(14) 0.0042(17)
N41C 0.0441(18) 0.101(2) 0.0527(18) -0.009(2) -0.0003(16) -0.0008(18)
N42C 0.0434(18) 0.098(2) 0.0513(18) -0.0078(19) -0.0003(16) 0.0010(18)
C43C 0.0446(17) 0.098(2) 0.0511(17) -0.0071(18) -0.0010(14) 0.0016(17)
C44C 0.0465(18) 0.102(2) 0.0530(19) -0.009(2) -0.0013(16) -0.0008(18)
C45C 0.0462(19) 0.103(3) 0.0538(19) -0.009(2) -0.0009(16) -0.0019(19)
C46C 0.043(2) 0.100(3) 0.053(2) -0.009(2) 0.0003(19) 0.000(2)
C51C 0.0350(17) 0.0451(19) 0.065(2) -0.0001(17) -0.0025(17) -0.0011(15)
C52C 0.0353(18) 0.047(2) 0.065(2) 0.0014(18) -0.0018(18) -0.0007(16)
C53C 0.035(2) 0.048(2) 0.065(3) 0.002(2) -0.001(2) -0.0001(18)
C54C 0.035(2) 0.049(3) 0.065(3) 0.002(2) 0.000(2) 0.000(2)
S55C 0.0343(12) 0.0590(14) 0.0502(14) 0.0034(11) 0.0013(10) 0.0082(10)

loop_
_atom_type_symbol
_atom_type_description
_atom_type_scat_dispersion_real
_atom_type_scat_dispersion_imag
_atom_type_scat_source
C C 0.0033 0.0016 'International Tables Vol C Tables 4.2.6.8 and 6.1.1.4'
H H 0.0000 0.0000 'International Tables Vol C Tables 4.2.6.8 and 6.1.1.4'
B B 0.0013 0.0007 'International Tables Vol C Tables 4.2.6.8 and 6.1.1.4'
N N 0.0061 0.0033 'International Tables Vol C Tables 4.2.6.8 and 6.1.1.4'
F F 0.0171 0.0103 'International Tables Vol C Tables 4.2.6.8 and 6.1.1.4'
S S 0.1246 0.1234 'International Tables Vol C Tables 4.2.6.8 and 6.1.1.4'
Co Co 0.3494 0.9721 'International Tables Vol C Tables 4.2.6.8 and 6.1.1.4'
O O 0.0106 0.0060 'International Tables Vol C Tables 4.2.6.8 and 6.1.1.4'

loop_
_geom_angle_atom_site_label_1
_geom_angle_atom_site_label_2
_geom_angle_atom_site_label_3
_geom_angle
_geom_angle_site_symmetry_1
_geom_angle_site_symmetry_3
N22A Co1 N22B 92.5(2) . .
N22A Co1 N11C 169.1(3) . .
N22B Co1 N11C 94.0(3) . .
N22A Co1 N11A 76.9(2) . .
N22B Co1 N11A 104.4(2) . .
N11C Co1 N11A 93.0(3) . .
N22A Co1 N22C 98.9(2) . .
N22B Co1 N22C 164.9(2) . .
N11C Co1 N22C 76.4(3) . .
N11A Co1 N22C 88.0(3) . .
N22A Co1 N11B 104.0(2) . .
N22B Co1 N11B 77.0(3) . .
N11C Co1 N11B 86.0(3) . .
N11A Co1 N11B 178.3(3) . .
N22C Co1 N11B 90.5(3) . .
N31A Co2 N31B 176.0(3) . .
N31A Co2 N42B 102.4(3) . .
N31B Co2 N42B 76.7(3) . .
N31A Co2 N31C 87.9(3) . .
N31B Co2 N31C 93.1(3) . .
N42B Co2 N31C 169.2(3) . .
N31A Co2 N42C 91.0(3) . .
N31B Co2 N42C 93.1(3) . .
N42B Co2 N42C 99.2(3) . .
N31C Co2 N42C 77.4(3) . .
N31A Co2 N42A 77.3(3) . .
N31B Co2 N42A 98.8(3) . .
N42B Co2 N42A 94.6(3) . .
N31C Co2 N42A 90.5(3) . .
N42C Co2 N42A 163.6(3) . .
C12A N11A C16A 117.4(7) . .
C12A N11A Co1 126.7(5) . .
C16A N11A Co1 115.3(5) . .
N11A C12A C13A 123.1(7) . .
N11A C12A H12A 118.4 . .
C13A C12A H12A 118.4 . .
C12A C13A C14A 119.7(8) . .
C12A C13A H13A 120.2 . .
C14A C13A H13A 120.2 . .
C13A C14A C15A 118.1(8) . .
C13A C14A H14A 121.0 . .
C15A C14A H14A 121.0 . .
C16A C15A C14A 119.4(7) . .
C16A C15A H15A 120.3 . .
C14A C15A H15A 120.3 . .
C15A C16A N11A 122.3(7) . .
C15A C16A C23A 122.6(7) . .
N11A C16A C23A 115.1(6) . .
C25A N21A N22A 110.4(6) . .
C25A N21A C26A 129.1(6) . .
N22A N21A C26A 120.4(6) . .
C23A N22A N21A 104.6(6) . .
C23A N22A Co1 115.8(5) . .
N21A N22A Co1 139.6(5) . .
C24A C23A N22A 110.4(7) . .
C24A C23A C16A 132.8(7) . .
N22A C23A C16A 116.7(6) . .
C23A C24A C25A 107.0(7) . .
C23A C24A H24A 126.5 . .
C25A C24A H24A 126.5 . .
N21A C25A C24A 107.5(7) . .
N21A C25A H25A 126.3 . .
C24A C25A H25A 126.3 . .
N21A C26A C51A 111.5(6) . .
N21A C26A H26A 109.3 . .
C51A C26A H26A 109.3 . .
N21A C26A H26B 109.3 . .
C51A C26A H26B 109.3 . .
H26A C26A H26B 108.0 . .
C32A N31A C36A 117.3(7) . .
C32A N31A Co2 127.3(6) . .
C36A N31A Co2 114.8(6) . .
N31A C32A C33A 124.9(8) . .
N31A C32A H32A 117.6 . .
C33A C32A H32A 117.6 . .
C32A C33A C34A 116.0(8) . .
C32A C33A H33A 122.0 . .
C34A C33A H33A 122.0 . .
C35A C34A C33A 121.4(8) . .
C35A C34A H34A 119.3 . .
C33A C34A H34A 119.3 . .
C34A C35A C36A 119.2(8) . .
C34A C35A H35A 120.4 . .
C36A C35A H35A 120.4 . .
N31A C36A C35A 121.2(8) . .
N31A C36A C43A 115.2(7) . .
C35A C36A C43A 123.6(8) . .
C45A N41A N42A 109.5(7) . .
C45A N41A C46A 127.1(7) . .
N42A N41A C46A 123.2(7) . .
C43A N42A N41A 106.1(7) . .
C43A N42A Co2 111.8(6) . .
N41A N42A Co2 140.8(5) . .
N42A C43A C44A 109.6(8) . .
N42A C43A C36A 120.1(8) . .
C44A C43A C36A 130.3(8) . .
C45A C44A C43A 105.3(8) . .
C45A C44A H44A 127.3 . .
C43A C44A H44A 127.3 . .
C44A C45A N41A 109.5(8) . .
C44A C45A H45A 125.3 . .
N41A C45A H45A 125.3 . .
N41A C46A C54A 112.5(7) . .
N41A C46A H46A 109.1 . .
C54A C46A H46A 109.1 . .
N41A C46A H46B 109.1 . .
C54A C46A H46B 109.1 . .
H46A C46A H46B 107.8 . .
C52A C51A C26A 129.1(7) . .
C52A C51A S55A 109.8(6) . .
C26A C51A S55A 121.1(6) . .
C53A C52A C51A 114.1(8) . .
C53A C52A H52A 122.9 . .
C51A C52A H52A 122.9 . .
C52A C53A C54A 112.4(8) . .
C52A C53A H53A 123.8 . .
C54A C53A H53A 123.8 . .
C53A C54A C46A 126.3(8) . .
C53A C54A S55A 111.1(7) . .
C46A C54A S55A 122.2(6) . .
C54A S55A C51A 92.5(4) . .
C12B N11B C16B 118.1(7) . .
C12B N11B Co1 127.1(6) . .
C16B N11B Co1 113.9(5) . .
N11B C12B C13B 123.9(8) . .
N11B C12B H12B 118.1 . .
C13B C12B H12B 118.1 . .
C12B C13B C14B 118.6(8) . .
C12B C13B H13B 120.7 . .
C14B C13B H13B 120.7 . .
C15B C14B C13B 120.3(8) . .
C15B C14B H14B 119.8 . .
C13B C14B H14B 119.8 . .
C14B C15B C16B 115.8(8) . .
C14B C15B H15B 122.1 . .
C16B C15B H15B 122.1 . .
N11B C16B C15B 123.2(7) . .
N11B C16B C23B 117.1(7) . .
C15B C16B C23B 119.7(8) . .
C25B N21B N22B 112.7(6) . .
C25B N21B C26B 128.5(7) . .
N22B N21B C26B 118.7(6) . .
N21B N22B C23B 103.7(6) . .
N21B N22B Co1 141.8(5) . .
C23B N22B Co1 114.5(5) . .
N22B C23B C24B 110.4(7) . .
N22B C23B C16B 116.8(7) . .
C24B C23B C16B 132.8(8) . .
C25B C24B C23B 103.7(7) . .
C25B C24B H24B 128.1 . .
C23B C24B H24B 128.1 . .
N21B C25B C24B 109.5(8) . .
N21B C25B H25B 125.3 . .
C24B C25B H25B 125.3 . .
N21B C26B C51B 112.3(7) . .
N21B C26B H26C 109.1 . .
C51B C26B H26C 109.1 . .
N21B C26B H26D 109.1 . .
C51B C26B H26D 109.1 . .
H26C C26B H26D 107.9 . .
C32B N31B C36B 119.0(7) . .
C32B N31B Co2 126.0(6) . .
C36B N31B Co2 115.0(6) . .
N31B C32B C33B 121.5(9) . .
N31B C32B H32B 119.2 . .
C33B C32B H32B 119.2 . .
C34B C33B C32B 119.7(9) . .
C34B C33B H33B 120.1 . .
C32B C33B H33B 120.1 . .
C33B C34B C35B 121.1(8) . .
C33B C34B H34B 119.4 . .
C35B C34B H34B 119.4 . .
C34B C35B C36B 117.6(8) . .
C34B C35B H35B 121.2 . .
C36B C35B H35B 121.2 . .
N31B C36B C43B 115.8(8) . .
N31B C36B C35B 120.9(8) . .
C43B C36B C35B 123.3(8) . .
N42B N41B C45B 110.6(6) . .
N42B N41B C46B 123.4(7) . .
C45B N41B C46B 126.0(7) . .
C43B N42B N41B 105.9(7) . .
C43B N42B Co2 114.0(6) . .
N41B N42B Co2 140.0(5) . .
N42B C43B C36B 118.2(8) . .
N42B C43B C44B 109.0(8) . .
C36B C43B C44B 132.8(8) . .
C45B C44B C43B 107.9(8) . .
C45B C44B H44B 126.0 . .
C43B C44B H44B 126.0 . .
C44B C45B N41B 106.5(8) . .
C44B C45B H45B 126.8 . .
N41B C45B H45B 126.8 . .
N41B C46B C54B 112.7(6) . .
N41B C46B H46C 109.1 . .
C54B C46B H46C 109.1 . .
N41B C46B H46D 109.1 . .
C54B C46B H46D 109.1 . .
H46C C46B H46D 107.8 . .
C52B C51B C26B 127.5(7) . .
C52B C51B S55B 111.9(6) . .
C26B C51B S55B 120.6(6) . .
C51B C52B C53B 113.5(7) . .
C51B C52B H52B 123.3 . .
C53B C52B H52B 123.3 . .
C54B C53B C52B 111.4(7) . .
C54B C53B H53B 124.3 . .
C52B C53B H53B 124.3 . .
C53B C54B C46B 125.9(7) . .
C53B C54B S55B 112.0(6) . .
C46B C54B S55B 121.7(6) . .
C54B S55B C51B 91.2(4) . .
C16C N11C C12C 118.2(7) . .
C16C N11C Co1 116.2(6) . .
C12C N11C Co1 125.6(6) . .
N11C C12C C13C 120.5(9) . .
N11C C12C H12C 119.8 . .
C13C C12C H12C 119.8 . .
C14C C13C C12C 120.4(9) . .
C14C C13C H13C 119.8 . .
C12C C13C H13C 119.8 . .
C13C C14C C15C 120.9(8) . .
C13C C14C H14C 119.5 . .
C15C C14C H14C 119.5 . .
C16C C15C C14C 115.5(9) . .
C16C C15C H15C 122.2 . .
C14C C15C H15C 122.2 . .
N11C C16C C15C 124.5(8) . .
N11C C16C C23C 114.4(7) . .
C15C C16C C23C 121.1(9) . .
N22C N21C C25C 111.2(7) . .
N22C N21C C26C 121.2(7) . .
C25C N21C C26C 126.0(7) . .
C23C N22C N21C 106.4(7) . .
C23C N22C Co1 112.5(6) . .
N21C N22C Co1 138.7(5) . .
N22C C23C C24C 111.2(7) . .
N22C C23C C16C 118.4(8) . .
C24C C23C C16C 130.1(8) . .
C25C C24C C23C 104.4(7) . .
C25C C24C H24C 127.8 . .
C23C C24C H24C 127.8 . .
N21C C25C C24C 106.8(8) . .
N21C C25C H25C 126.6 . .
C24C C25C H25C 126.6 . .
N21C C26C C51C 109.5(7) . .
N21C C26C H26E 109.8 . .
C51C C26C H26E 109.8 . .
N21C C26C H26F 109.8 . .
C51C C26C H26F 109.8 . .
H26E C26C H26F 108.2 . .
C32C N31C C36C 116.3(8) . .
C32C N31C Co2 128.0(6) . .
C36C N31C Co2 115.7(6) . .
N31C C32C C33C 123.2(9) . .
N31C C32C H32C 118.4 . .
C33C C32C H32C 118.4 . .
C34C C33C C32C 119.6(9) . .
C34C C33C H33C 120.2 . .
C32C C33C H33C 120.2 . .
C33C C34C C35C 118.7(9) . .
C33C C34C H34C 120.6 . .
C35C C34C H34C 120.6 . .
C36C C35C C34C 120.2(9) . .
C36C C35C H35C 119.9 . .
C34C C35C H35C 119.9 . .
C35C C36C N31C 121.8(9) . .
C35C C36C C43C 125.2(9) . .
N31C C36C C43C 113.0(8) . .
C45C N41C N42C 112.2(8) . .
C45C N41C C46C 122.3(8) . .
N42C N41C C46C 124.8(7) . .
C43C N42C N41C 106.6(7) . .
C43C N42C Co2 113.0(6) . .
N41C N42C Co2 139.8(6) . .
N42C C43C C44C 110.9(8) . .
N42C C43C C36C 120.5(8) . .
C44C C43C C36C 128.6(9) . .
C43C C44C C45C 106.0(9) . .
C43C C44C H44C 127.0 . .
C45C C44C H44C 127.0 . .
N41C C45C C44C 103.7(8) . .
N41C C45C H45C 128.2 . .
C44C C45C H45C 128.2 . .
N41C C46C C54C 111.7(8) . 2_655
N41C C46C H46E 109.3 . .
C54C C46C H46E 109.3 2_655 .
N41C C46C H46F 109.3 . .
C54C C46C H46F 109.3 2_655 .
H46E C46C H46F 107.9 . .
C52C C51C C26C 127.9(7) . .
C52C C51C S55C 111.3(7) . .
C26C C51C S55C 120.7(6) . .
C51C C52C C53C 113.0(8) . .
C51C C52C H52C 123.5 . .
C53C C52C H52C 123.5 . .
C54C C53C C52C 113.9(8) . .
C54C C53C H53C 123.0 . .
C52C C53C H53C 123.0 . .
C53C C54C C46C 127.8(8) . 2_655
C53C C54C S55C 110.2(6) . .
C46C C54C S55C 121.9(6) 2_655 .
C51C S55C C54C 91.5(4) . .
F13 B11 F13 105.8(16) 2_655 .
F13 B11 F12 108.5(5) 2_655 2_655
F13 B11 F12 107.5(5) . 2_655
F13 B11 F12 107.5(5) 2_655 .
F13 B11 F12 108.5(5) . .
F12 B11 F12 118.4(18) 2_655 .
F22 B21 F25 111.1(9) . .
F22 B21 F24 109.9(8) . .
F25 B21 F24 109.2(8) . .
F22 B21 F23 108.6(8) . .
F25 B21 F23 108.2(8) . .
F24 B21 F23 109.7(8) . .
F34 B31 F34 160.3(4) 2_655 .
F34 B31 F32 99.84(19) 2_655 .
F34 B31 F32 99.84(19) . .
F34 B31 F35 49.43(11) 2_655 2_655
F34 B31 F35 126.71(17) . 2_655
F32 B31 F35 98.87(18) . 2_655
F34 B31 F35 126.71(17) 2_655 .
F34 B31 F35 49.43(11) . .
F32 B31 F35 98.86(18) . .
F35 B31 F35 162.3(4) 2_655 .
F34 B31 F33 49.41(11) 2_655 2_655
F34 B31 F33 126.77(17) . 2_655
F32 B31 F33 98.77(18) . 2_655
F35 B31 F33 98.63(18) 2_655 2_655
F35 B31 F33 78.6(2) . 2_655
F34 B31 F33 126.77(17) 2_655 .
F34 B31 F33 49.41(11) . .
F32 B31 F33 98.77(18) . .
F35 B31 F33 78.6(2) 2_655 .
F35 B31 F33 98.63(18) . .
F33 B31 F33 162.5(4) 2_655 .
F34 F33 B31 64.76(11) . .
F34 F33 F35 114.3(2) . 2_655
B31 F33 F35 50.65(13) . 2_655
F34 F35 B31 64.80(11) . .
F34 F35 F33 114.4(2) . 2_655
B31 F35 F33 50.71(13) . 2_655
F35 F34 F33 131.2(3) . .
F35 F34 B31 65.77(16) . .
F33 F34 B31 65.83(16) . .
F43X B41X F45X 110.8(14) . .
F43X B41X F42X 109.3(14) . .
F45X B41X F42X 110.8(15) . .
F43X B41X F44X 109.3(14) . .
F45X B41X F44X 108.2(14) . .
F42X B41X F44X 108.4(14) . .
F44Y B41Y F42Y 112.2(14) . .
F44Y B41Y F43Y 110.2(14) . .
F42Y B41Y F43Y 108.2(13) . .
F44Y B41Y F45Y 108.3(13) . .
F42Y B41Y F45Y 108.6(14) . .
F43Y B41Y F45Y 109.5(13) . .
N12S C11S H11A 109.5 . .
N12S C11S H11B 109.5 . .
H11A C11S H11B 109.5 . .
N12S C11S H11C 109.5 . .
H11A C11S H11C 109.5 . .
H11B C11S H11C 109.5 . .
O13S N12S O14S 124.5(8) . .
O13S N12S C11S 120.5(8) . .
O14S N12S C11S 114.9(8) . .
N22S C21S H21A 109.5 . .
N22S C21S H21B 109.5 . .
H21A C21S H21B 109.5 . .
N22S C21S H21C 109.5 . .
H21A C21S H21C 109.5 . .
H21B C21S H21C 109.5 . .
O23S N22S O24S 126.8(16) . .
O23S N22S C21S 119.6(16) . .
O24S N22S C21S 113.6(15) . .
N32S C31S H31A 109.5 . .
N32S C31S H31B 109.5 . .
H31A C31S H31B 109.5 . .
N32S C31S H31C 109.5 . .
H31A C31S H31C 109.5 . .
H31B C31S H31C 109.5 . .
O34S N32S O33S 119.9(18) . .
O34S N32S C31S 122.1(17) . .
O33S N32S C31S 117.9(16) . .

loop_
_geom_bond_atom_site_label_1
_geom_bond_atom_site_label_2
_geom_bond_distance
_geom_bond_site_symmetry_2
Co1 N22A 2.127(6) .
Co1 N22B 2.129(7) .
Co1 N11C 2.140(7) .
Co1 N11A 2.156(6) .
Co1 N22C 2.161(7) .
Co1 N11B 2.177(6) .
Co2 N31A 2.128(7) .
Co2 N31B 2.128(7) .
Co2 N42B 2.137(7) .
Co2 N31C 2.147(7) .
Co2 N42C 2.162(7) .
Co2 N42A 2.176(7) .
N11A C12A 1.324(10) .
N11A C16A 1.375(9) .
C12A C13A 1.367(11) .
C12A H12A 0.9500 .
C13A C14A 1.374(10) .
C13A H13A 0.9500 .
C14A C15A 1.395(11) .
C14A H14A 0.9500 .
C15A C16A 1.353(11) .
C15A H15A 0.9500 .
C16A C23A 1.464(11) .
N21A C25A 1.346(9) .
N21A N22A 1.367(8) .
N21A C26A 1.474(10) .
N22A C23A 1.366(10) .
C23A C24A 1.351(10) .
C24A C25A 1.361(10) .
C24A H24A 0.9500 .
C25A H25A 0.9500 .
C26A C51A 1.485(11) .
C26A H26A 0.9900 .
C26A H26B 0.9900 .
N31A C32A 1.360(11) .
N31A C36A 1.362(10) .
C32A C33A 1.367(12) .
C32A H32A 0.9500 .
C33A C34A 1.418(12) .
C33A H33A 0.9500 .
C34A C35A 1.339(12) .
C34A H34A 0.9500 .
C35A C36A 1.413(12) .
C35A H35A 0.9500 .
C36A C43A 1.441(12) .
N41A C45A 1.363(11) .
N41A N42A 1.375(9) .
N41A C46A 1.424(11) .
N42A C43A 1.331(11) .
C43A C44A 1.440(12) .
C44A C45A 1.325(12) .
C44A H44A 0.9500 .
C45A H45A 0.9500 .
C46A C54A 1.544(12) .
C46A H46A 0.9900 .
C46A H46B 0.9900 .
C51A C52A 1.380(11) .
C51A S55A 1.726(8) .
C52A C53A 1.378(12) .
C52A H52A 0.9500 .
C53A C54A 1.391(11) .
C53A H53A 0.9500 .
C54A S55A 1.699(9) .
N11B C12B 1.322(10) .
N11B C16B 1.340(10) .
C12B C13B 1.363(11) .
C12B H12B 0.9500 .
C13B C14B 1.392(11) .
C13B H13B 0.9500 .
C14B C15B 1.387(11) .
C14B H14B 0.9500 .
C15B C16B 1.430(11) .
C15B H15B 0.9500 .
C16B C23B 1.449(11) .
N21B C25B 1.315(10) .
N21B N22B 1.359(9) .
N21B C26B 1.485(10) .
N22B C23B 1.374(10) .
C23B C24B 1.422(12) .
C24B C25B 1.369(11) .
C24B H24B 0.9500 .
C25B H25B 0.9500 .
C26B C51B 1.505(11) .
C26B H26C 0.9900 .
C26B H26D 0.9900 .
N31B C32B 1.369(11) .
N31B C36B 1.369(11) .
C32B C33B 1.371(12) .
C32B H32B 0.9500 .
C33B C34B 1.368(12) .
C33B H33B 0.9500 .
C34B C35B 1.382(12) .
C34B H34B 0.9500 .
C35B C36B 1.421(12) .
C35B H35B 0.9500 .
C36B C43B 1.411(12) .
N41B N42B 1.356(9) .
N41B C45B 1.393(10) .
N41B C46B 1.449(10) .
N42B C43B 1.350(10) .
C43B C44B 1.411(12) .
C44B C45B 1.330(11) .
C44B H44B 0.9500 .
C45B H45B 0.9500 .
C46B C54B 1.518(11) .
C46B H46C 0.9900 .
C46B H46D 0.9900 .
C51B C52B 1.335(11) .
C51B S55B 1.711(8) .
C52B C53B 1.408(11) .
C52B H52B 0.9500 .
C53B C54B 1.364(11) .
C53B H53B 0.9500 .
C54B S55B 1.703(8) .
N11C C16C 1.342(12) .
N11C C12C 1.360(11) .
C12C C13C 1.403(12) .
C12C H12C 0.9500 .
C13C C14C 1.324(13) .
C13C H13C 0.9500 .
C14C C15C 1.426(12) .
C14C H14C 0.9500 .
C15C C16C 1.382(12) .
C15C H15C 0.9500 .
C16C C23C 1.458(12) .
N21C N22C 1.355(9) .
N21C C25C 1.376(11) .
N21C C26C 1.441(10) .
N22C C23C 1.342(10) .
C23C C24C 1.415(12) .
C24C C25C 1.410(11) .
C24C H24C 0.9500 .
C25C H25C 0.9500 .
C26C C51C 1.515(12) .
C26C H26E 0.9900 .
C26C H26F 0.9900 .
N31C C32C 1.328(11) .
N31C C36C 1.379(11) .
C32C C33C 1.366(13) .
C32C H32C 0.9500 .
C33C C34C 1.348(13) .
C33C H33C 0.9500 .
C34C C35C 1.361(13) .
C34C H34C 0.9500 .
C35C C36C 1.350(12) .
C35C H35C 0.9500 .
C36C C43C 1.479(13) .
N41C C45C 1.343(12) .
N41C N42C 1.367(10) .
N41C C46C 1.450(11) .
N42C C43C 1.324(11) .
C43C C44C 1.365(13) .
C44C C45C 1.457(13) .
C44C H44C 0.9500 .
C45C H45C 0.9500 .
C46C C54C 1.508(12) 2_655
C46C H46E 0.9900 .
C46C H46F 0.9900 .
C51C C52C 1.321(12) .
C51C S55C 1.722(8) .
C52C C53C 1.422(11) .
C52C H52C 0.9500 .
C53C C54C 1.327(11) .
C53C H53C 0.9500 .
C54C C46C 1.508(12) 2_655
C54C S55C 1.735(9) .
B11 F13 1.353(12) 2_655
B11 F13 1.353(12) .
B11 F12 1.362(11) 2_655
B11 F12 1.362(11) .
B21 F22 1.366(11) .
B21 F25 1.370(11) .
B21 F24 1.382(11) .
B21 F23 1.385(11) .
B31 F34 1.373(2) 2_655
B31 F34 1.373(2) .
B31 F32 1.380(2) .
B31 F35 1.384(2) 2_655
B31 F35 1.384(2) .
B31 F33 1.385(2) 2_655
B31 F33 1.385(2) .
F33 F34 1.153(2) .
F33 F35 1.754(6) 2_655
F35 F34 1.153(2) .
F35 F33 1.754(6) 2_655
B41X F43X 1.343(18) .
B41X F45X 1.349(18) .
B41X F42X 1.365(18) .
B41X F44X 1.380(18) .
B41Y F44Y 1.353(17) .
B41Y F42Y 1.361(17) .
B41Y F43Y 1.377(17) .
B41Y F45Y 1.386(17) .
C11S N12S 1.422(11) .
C11S H11A 0.9800 .
C11S H11B 0.9800 .
C11S H11C 0.9800 .
N12S O13S 1.200(9) .
N12S O14S 1.249(9) .
C21S N22S 1.42(2) .
C21S H21A 0.9800 .
C21S H21B 0.9800 .
C21S H21C 0.9800 .
N22S O23S 1.127(16) .
N22S O24S 1.246(18) .
C31S N32S 1.48(2) .
C31S H31A 0.9800 .
C31S H31B 0.9800 .
C31S H31C 0.9800 .
N32S O34S 1.107(17) .
N32S O33S 1.26(2) .

loop_
_geom_torsion_atom_site_label_1
_geom_torsion_atom_site_label_2
_geom_torsion_atom_site_label_3
_geom_torsion_atom_site_label_4
_geom_torsion
_geom_torsion_site_symmetry_1
_geom_torsion_site_symmetry_4
N22A Co1 N11A C12A 174.4(7) . .
N22B Co1 N11A C12A -96.3(7) . .
N11C Co1 N11A C12A -1.5(7) . .
N22C Co1 N11A C12A 74.8(7) . .
N11B Co1 N11A C12A 51(9) . .
N22A Co1 N11A C16A 3.6(5) . .
N22B Co1 N11A C16A 92.9(6) . .
N11C Co1 N11A C16A -172.3(6) . .
N22C Co1 N11A C16A -96.0(6) . .
N11B Co1 N11A C16A -120(8) . .
C16A N11A C12A C13A -0.6(12) . .
Co1 N11A C12A C13A -171.2(6) . .
N11A C12A C13A C14A 0.0(13) . .
C12A C13A C14A C15A -0.3(12) . .
C13A C14A C15A C16A 1.2(12) . .
C14A C15A C16A N11A -1.9(12) . .
C14A C15A C16A C23A 176.6(8) . .
C12A N11A C16A C15A 1.5(12) . .
Co1 N11A C16A C15A 173.2(6) . .
C12A N11A C16A C23A -177.0(7) . .
Co1 N11A C16A C23A -5.3(9) . .
C25A N21A N22A C23A -2.6(8) . .
C26A N21A N22A C23A -178.7(7) . .
C25A N21A N22A Co1 177.2(6) . .
C26A N21A N22A Co1 1.1(11) . .
N22B Co1 N22A C23A -105.4(6) . .
N11C Co1 N22A C23A 21.2(17) . .
N11A Co1 N22A C23A -1.2(5) . .
N22C Co1 N22A C23A 84.6(6) . .
N11B Co1 N22A C23A 177.3(5) . .
N22B Co1 N22A N21A 74.8(8) . .
N11C Co1 N22A N21A -158.5(12) . .
N11A Co1 N22A N21A 179.0(8) . .
N22C Co1 N22A N21A -95.2(8) . .
N11B Co1 N22A N21A -2.4(8) . .
N21A N22A C23A C24A 0.9(9) . .
Co1 N22A C23A C24A -178.9(5) . .
N21A N22A C23A C16A 178.7(7) . .
Co1 N22A C23A C16A -1.2(9) . .
C15A C16A C23A C24A 2.9(15) . .
N11A C16A C23A C24A -178.6(8) . .
C15A C16A C23A N22A -174.2(7) . .
N11A C16A C23A N22A 4.3(11) . .
N22A C23A C24A C25A 1.0(9) . .
C16A C23A C24A C25A -176.2(9) . .
N22A N21A C25A C24A 3.3(9) . .
C26A N21A C25A C24A 178.9(7) . .
C23A C24A C25A N21A -2.6(9) . .
C25A N21A C26A C51A 60.4(10) . .
N22A N21A C26A C51A -124.4(7) . .
N31B Co2 N31A C32A -168(4) . .
N42B Co2 N31A C32A -89.6(7) . .
N31C Co2 N31A C32A 87.4(7) . .
N42C Co2 N31A C32A 10.0(7) . .
N42A Co2 N31A C32A 178.4(8) . .
N31B Co2 N31A C36A 22(4) . .
N42B Co2 N31A C36A 100.0(6) . .
N31C Co2 N31A C36A -82.9(6) . .
N42C Co2 N31A C36A -160.3(6) . .
N42A Co2 N31A C36A 8.0(6) . .
C36A N31A C32A C33A -0.1(13) . .
Co2 N31A C32A C33A -170.2(7) . .
N31A C32A C33A C34A -1.6(13) . .
C32A C33A C34A C35A 3.6(13) . .
C33A C34A C35A C36A -3.7(13) . .
C32A N31A C36A C35A 0.0(12) . .
Co2 N31A C36A C35A 171.4(7) . .
C32A N31A C36A C43A -178.9(8) . .
Co2 N31A C36A C43A -7.5(10) . .
C34A C35A C36A N31A 1.9(13) . .
C34A C35A C36A C43A -179.3(9) . .
C45A N41A N42A C43A 3.5(9) . .
C46A N41A N42A C43A 178.6(8) . .
C45A N41A N42A Co2 168.4(7) . .
C46A N41A N42A Co2 -16.5(13) . .
N31A Co2 N42A C43A -7.3(6) . .
N31B Co2 N42A C43A 173.6(6) . .
N42B Co2 N42A C43A -109.1(6) . .
N31C Co2 N42A C43A 80.4(6) . .
N42C Co2 N42A C43A 38.1(14) . .
N31A Co2 N42A N41A -171.7(9) . .
N31B Co2 N42A N41A 9.3(9) . .
N42B Co2 N42A N41A 86.6(9) . .
N31C Co2 N42A N41A -84.0(9) . .
N42C Co2 N42A N41A -126.3(11) . .
N41A N42A C43A C44A -2.5(10) . .
Co2 N42A C43A C44A -172.3(6) . .
N41A N42A C43A C36A 175.8(8) . .
Co2 N42A C43A C36A 6.0(10) . .
N31A C36A C43A N42A 0.8(13) . .
C35A C36A C43A N42A -178.1(8) . .
N31A C36A C43A C44A 178.7(9) . .
C35A C36A C43A C44A -0.2(15) . .
N42A C43A C44A C45A 0.6(10) . .
C36A C43A C44A C45A -177.4(10) . .
C43A C44A C45A N41A 1.6(10) . .
N42A N41A C45A C44A -3.2(10) . .
C46A N41A C45A C44A -178.1(8) . .
C45A N41A C46A C54A 85.7(10) . .
N42A N41A C46A C54A -88.6(9) . .
N21A C26A C51A C52A -104.5(9) . .
N21A C26A C51A S55A 75.9(8) . .
C26A C51A C52A C53A -179.3(8) . .
S55A C51A C52A C53A 0.4(9) . .
C51A C52A C53A C54A -0.9(10) . .
C52A C53A C54A C46A 174.3(8) . .
C52A C53A C54A S55A 1.0(9) . .
N41A C46A C54A C53A 156.0(8) . .
N41A C46A C54A S55A -31.4(10) . .
C53A C54A S55A C51A -0.7(7) . .
C46A C54A S55A C51A -174.3(7) . .
C52A C51A S55A C54A 0.2(6) . .
C26A C51A S55A C54A 179.9(7) . .
N22A Co1 N11B C12B -94.4(7) . .
N22B Co1 N11B C12B 176.2(7) . .
N11C Co1 N11B C12B 81.2(7) . .
N11A Co1 N11B C12B 29(9) . .
N22C Co1 N11B C12B 4.9(7) . .
N22A Co1 N11B C16B 97.0(6) . .
N22B Co1 N11B C16B 7.6(5) . .
N11C Co1 N11B C16B -87.4(6) . .
N11A Co1 N11B C16B -140(8) . .
N22C Co1 N11B C16B -163.7(6) . .
C16B N11B C12B C13B 1.3(12) . .
Co1 N11B C12B C13B -166.9(6) . .
N11B C12B C13B C14B -0.8(12) . .
C12B C13B C14B C15B -0.1(12) . .
C13B C14B C15B C16B 0.4(11) . .
C12B N11B C16B C15B -0.9(12) . .
Co1 N11B C16B C15B 168.8(6) . .
C12B N11B C16B C23B -178.4(7) . .
Co1 N11B C16B C23B -8.7(9) . .
C14B C15B C16B N11B 0.0(12) . .
C14B C15B C16B C23B 177.5(7) . .
C25B N21B N22B C23B -1.4(8) . .
C26B N21B N22B C23B -178.2(6) . .
C25B N21B N22B Co1 176.2(6) . .
C26B N21B N22B Co1 -0.6(11) . .
N22A Co1 N22B N21B 73.4(8) . .
N11C Co1 N22B N21B -97.9(8) . .
N11A Co1 N22B N21B -3.8(8) . .
N22C Co1 N22B N21B -147.6(9) . .
N11B Co1 N22B N21B 177.2(8) . .
N22A Co1 N22B C23B -109.2(5) . .
N11C Co1 N22B C23B 79.6(5) . .
N11A Co1 N22B C23B 173.7(5) . .
N22C Co1 N22B C23B 29.9(12) . .
N11B Co1 N22B C23B -5.4(5) . .
N21B N22B C23B C24B 1.0(8) . .
Co1 N22B C23B C24B -177.4(5) . .
N21B N22B C23B C16B -178.9(7) . .
Co1 N22B C23B C16B 2.7(9) . .
N11B C16B C23B N22B 4.1(11) . .
C15B C16B C23B N22B -173.5(7) . .
N11B C16B C23B C24B -175.7(8) . .
C15B C16B C23B C24B 6.7(13) . .
N22B C23B C24B C25B -0.3(9) . .
C16B C23B C24B C25B 179.6(8) . .
N22B N21B C25B C24B 1.3(9) . .
C26B N21B C25B C24B 177.7(7) . .
C23B C24B C25B N21B -0.5(9) . .
C25B N21B C26B C51B 60.9(10) . .
N22B N21B C26B C51B -122.8(7) . .
N31A Co2 N31B C32B -104(4) . .
N42B Co2 N31B C32B 176.7(7) . .
N31C Co2 N31B C32B 0.4(7) . .
N42C Co2 N31B C32B 77.9(7) . .
N42A Co2 N31B C32B -90.6(7) . .
N31A Co2 N31B C36B 77(4) . .
N42B Co2 N31B C36B -2.0(6) . .
N31C Co2 N31B C36B -178.3(6) . .
N42C Co2 N31B C36B -100.7(6) . .
N42A Co2 N31B C36B 90.7(6) . .
C36B N31B C32B C33B -1.7(13) . .
Co2 N31B C32B C33B 179.7(6) . .
N31B C32B C33B C34B 2.5(13) . .
C32B C33B C34B C35B -2.5(13) . .
C33B C34B C35B C36B 1.6(13) . .
C32B N31B C36B C43B -179.1(8) . .
Co2 N31B C36B C43B -0.4(10) . .
C32B N31B C36B C35B 0.8(12) . .
Co2 N31B C36B C35B 179.6(6) . .
C34B C35B C36B N31B -0.8(12) . .
C34B C35B C36B C43B 179.2(8) . .
C45B N41B N42B C43B 1.0(9) . .
C46B N41B N42B C43B -176.9(7) . .
C45B N41B N42B Co2 -174.0(6) . .
C46B N41B N42B Co2 8.1(12) . .
N31A Co2 N42B C43B -171.8(6) . .
N31B Co2 N42B C43B 4.1(6) . .
N31C Co2 N42B C43B 24.4(18) . .
N42C Co2 N42B C43B 95.1(6) . .
N42A Co2 N42B C43B -93.8(6) . .
N31A Co2 N42B N41B 2.9(8) . .
N31B Co2 N42B N41B 178.9(8) . .
N31C Co2 N42B N41B -160.9(13) . .
N42C Co2 N42B N41B -90.1(8) . .
N42A Co2 N42B N41B 80.9(8) . .
N41B N42B C43B C36B 177.7(7) . .
Co2 N42B C43B C36B -5.9(10) . .
N41B N42B C43B C44B -2.8(9) . .
Co2 N42B C43B C44B 173.6(5) . .
N31B C36B C43B N42B 4.2(12) . .
C35B C36B C43B N42B -175.7(8) . .
N31B C36B C43B C44B -175.1(8) . .
C35B C36B C43B C44B 4.9(15) . .
N42B C43B C44B C45B 3.7(9) . .
C36B C43B C44B C45B -176.9(9) . .
C43B C44B C45B N41B -3.0(9) . .
N42B N41B C45B C44B 1.3(9) . .
C46B N41B C45B C44B 179.2(7) . .
N42B N41B C46B C54B -90.3(9) . .
C45B N41B C46B C54B 92.0(9) . .
N21B C26B C51B C52B -109.1(9) . .
N21B C26B C51B S55B 74.5(9) . .
C26B C51B C52B C53B -177.3(8) . .
S55B C51B C52B C53B -0.6(9) . .
C51B C52B C53B C54B 0.1(11) . .
C52B C53B C54B C46B 173.6(8) . .
C52B C53B C54B S55B 0.5(9) . .
N41B C46B C54B C53B 147.2(8) . .
N41B C46B C54B S55B -40.3(10) . .
C53B C54B S55B C51B -0.7(7) . .
C46B C54B S55B C51B -174.2(7) . .
C52B C51B S55B C54B 0.7(7) . .
C26B C51B S55B C54B 177.6(7) . .
N22A Co1 N11C C16C 72.4(16) . .
N22B Co1 N11C C16C -161.0(6) . .
N11A Co1 N11C C16C 94.3(6) . .
N22C Co1 N11C C16C 7.2(6) . .
N11B Co1 N11C C16C -84.3(6) . .
N22A Co1 N11C C12C -108.3(15) . .
N22B Co1 N11C C12C 18.3(7) . .
N11A Co1 N11C C12C -86.4(7) . .
N22C Co1 N11C C12C -173.5(7) . .
N11B Co1 N11C C12C 94.9(7) . .
C16C N11C C12C C13C -1.3(12) . .
Co1 N11C C12C C13C 179.4(6) . .
N11C C12C C13C C14C 0.9(13) . .
C12C C13C C14C C15C -0.3(14) . .
C13C C14C C15C C16C 0.2(13) . .
C12C N11C C16C C15C 1.3(13) . .
Co1 N11C C16C C15C -179.4(7) . .
C12C N11C C16C C23C 179.4(7) . .
Co1 N11C C16C C23C -1.2(10) . .
C14C C15C C16C N11C -0.8(13) . .
C14C C15C C16C C23C -178.7(8) . .
C25C N21C N22C C23C 2.6(9) . .
C26C N21C N22C C23C 169.3(7) . .
C25C N21C N22C Co1 162.8(6) . .
C26C N21C N22C Co1 -30.5(12) . .
N22A Co1 N22C C23C 177.8(6) . .
N22B Co1 N22C C23C 39.3(13) . .
N11C Co1 N22C C23C -12.2(6) . .
N11A Co1 N22C C23C -105.8(6) . .
N11B Co1 N22C C23C 73.5(6) . .
N22A Co1 N22C N21C 18.4(8) . .
N22B Co1 N22C N21C -120.1(10) . .
N11C Co1 N22C N21C -171.6(8) . .
N11A Co1 N22C N21C 94.9(8) . .
N11B Co1 N22C N21C -85.8(8) . .
N21C N22C C23C C24C -3.1(10) . .
Co1 N22C C23C C24C -169.1(6) . .
N21C N22C C23C C16C -177.9(7) . .
Co1 N22C C23C C16C 16.1(10) . .
N11C C16C C23C N22C -10.3(12) . .
C15C C16C C23C N22C 167.9(8) . .
N11C C16C C23C C24C 176.1(9) . .
C15C C16C C23C C24C -5.7(15) . .
N22C C23C C24C C25C 2.5(10) . .
C16C C23C C24C C25C 176.5(9) . .
N22C N21C C25C C24C -1.1(9) . .
C26C N21C C25C C24C -167.0(7) . .
C23C C24C C25C N21C -0.8(9) . .
N22C N21C C26C C51C -79.5(9) . .
C25C N21C C26C C51C 85.2(10) . .
N31A Co2 N31C C32C 89.7(8) . .
N31B Co2 N31C C32C -86.4(8) . .
N42B Co2 N31C C32C -106.1(15) . .
N42C Co2 N31C C32C -178.8(9) . .
N42A Co2 N31C C32C 12.4(8) . .
N31A Co2 N31C C36C -87.7(7) . .
N31B Co2 N31C C36C 96.2(7) . .
N42B Co2 N31C C36C 76.4(17) . .
N42C Co2 N31C C36C 3.7(7) . .
N42A Co2 N31C C36C -165.0(7) . .
C36C N31C C32C C33C -2.0(15) . .
Co2 N31C C32C C33C -179.4(7) . .
N31C C32C C33C C34C 4.9(16) . .
C32C C33C C34C C35C -4.7(15) . .
C33C C34C C35C C36C 2.0(15) . .
C34C C35C C36C N31C 0.9(16) . .
C34C C35C C36C C43C 179.4(10) . .
C32C N31C C36C C35C -0.9(15) . .
Co2 N31C C36C C35C 176.9(8) . .
C32C N31C C36C C43C -179.5(9) . .
Co2 N31C C36C C43C -1.8(11) . .
C45C N41C N42C C43C -3.6(12) . .
C46C N41C N42C C43C -174.3(9) . .
C45C N41C N42C Co2 166.5(8) . .
C46C N41C N42C Co2 -4.2(16) . .
N31A Co2 N42C C43C 82.4(7) . .
N31B Co2 N42C C43C -97.7(7) . .
N42B Co2 N42C C43C -174.8(7) . .
N31C Co2 N42C C43C -5.2(7) . .
N42A Co2 N42C C43C 38.4(15) . .
N31A Co2 N42C N41C -87.2(10) . .
N31B Co2 N42C N41C 92.6(10) . .
N42B Co2 N42C N41C 15.6(10) . .
N31C Co2 N42C N41C -174.8(10) . .
N42A Co2 N42C N41C -131.3(11) . .
N41C N42C C43C C44C -2.1(12) . .
Co2 N42C C43C C44C -175.1(7) . .
N41C N42C C43C C36C 179.3(9) . .
Co2 N42C C43C C36C 6.2(12) . .
C35C C36C C43C N42C 178.3(10) . .
N31C C36C C43C N42C -3.1(14) . .
C35C C36C C43C C44C -0.1(18) . .
N31C C36C C43C C44C 178.5(10) . .
N42C C43C C44C C45C 6.4(12) . .
C36C C43C C44C C45C -175.1(10) . .
N42C N41C C45C C44C 7.2(11) . .
C46C N41C C45C C44C 178.2(8) . .
C43C C44C C45C N41C -8.1(12) . .
C45C N41C C46C C54C 72.2(12) . 2_655
N42C N41C C46C C54C -118.0(9) . 2_655
N21C C26C C51C C52C -3.5(13) . .
N21C C26C C51C S55C 179.2(6) . .
C26C C51C C52C C53C 179.3(8) . .
S55C C51C C52C C53C -3.2(10) . .
C51C C52C C53C C54C 2.3(12) . .
C52C C53C C54C C46C -178.1(9) . 2_655
C52C C53C C54C S55C -0.3(10) . .
C52C C51C S55C C54C 2.6(8) . .
C26C C51C S55C C54C -179.7(7) . .
C53C C54C S55C C51C -1.3(7) . .
C46C C54C S55C C51C 176.7(8) 2_655 .
F34 B31 F33 F34 -155.2(5) 2_655 .
F32 B31 F33 F34 95.5(2) . .
F35 B31 F33 F34 -167.2(3) 2_655 .
F35 B31 F33 F34 -5.0(3) . .
F33 B31 F33 F34 -84.5(2) 2_655 .
F34 B31 F33 F35 12.0(3) 2_655 2_655
F34 B31 F33 F35 167.2(3) . 2_655
F32 B31 F33 F35 -97.36(17) . 2_655
F35 B31 F33 F35 162.2(4) . 2_655
F33 B31 F33 F35 82.64(17) 2_655 2_655
F34 B31 F35 F34 155.2(5) 2_655 .
F32 B31 F35 F34 -95.4(2) . .
F35 B31 F35 F34 84.6(3) 2_655 .
F33 B31 F35 F34 167.4(3) 2_655 .
F33 B31 F35 F34 5.0(3) . .
F34 B31 F35 F33 -12.2(3) 2_655 2_655
F34 B31 F35 F33 -167.4(3) . 2_655
F32 B31 F35 F33 97.24(17) . 2_655
F35 B31 F35 F33 -82.76(17) 2_655 2_655
F33 B31 F35 F33 -162.4(4) . 2_655
B31 F35 F34 F33 -7.8(5) . .
F33 F35 F34 F33 2.9(6) 2_655 .
F33 F35 F34 B31 10.7(3) 2_655 .
B31 F33 F34 F35 7.8(5) . .
F35 F33 F34 F35 -3.0(6) 2_655 .
F35 F33 F34 B31 -10.9(3) 2_655 .
F34 B31 F34 F35 -86.7(3) 2_655 .
F32 B31 F34 F35 93.3(3) . .
F35 B31 F34 F35 -157.8(4) 2_655 .
F33 B31 F34 F35 -15.5(4) 2_655 .
F33 B31 F34 F35 -173.5(4) . .
F34 B31 F34 F33 86.8(3) 2_655 .
F32 B31 F34 F33 -93.2(3) . .
F35 B31 F34 F33 15.8(4) 2_655 .
F35 B31 F34 F33 173.5(4) . .
F33 B31 F34 F33 158.0(4) 2_655 .
